data_7151850
loop_
_publ_author_name
'Pramanik, Avijit'
'Thompson, Bethtrice'
'Hayes, Trina'
'Tucker, Kimberly'
'Powell, Douglas R.'
'Bonnesen, Peter V.'
'Ellis, Erick D.'
'Lee, Ken S.'
'Yu, Hongtao'
'Hossain, Md. Alamgir'

_publ_section_title
;
 Seven-coordinate anion complex with a tren-based urea: Binding
 discrepancy of hydrogen sulfate in solid and solution states
;
_journal_issue 12
_journal_name_full 'Organic &amp; Biomolecular Chemistry'
_journal_page_first 4444
_journal_paper_doi 10.1039/c1ob05052d
_journal_volume 9
_journal_year 2011
_chemical_formula_moiety 'C30 H30 N10 O3'
_chemical_formula_sum 'C30 H30 N10 O3'
_chemical_formula_weight 578.64
_chemical_name_systematic
;
?
;
_space_group_IT_number 2
_symmetry_cell_setting triclinic
_symmetry_space_group_name_Hall '-P 1'
_symmetry_space_group_name_H-M 'P -1'
_atom_sites_solution_hydrogens geom
_atom_sites_solution_primary direct
_atom_sites_solution_secondary difmap
_audit_creation_method SHELXL-97
_cell_angle_alpha 91.989(3)
_cell_angle_beta 107.888(2)
_cell_angle_gamma 100.753(2)
_cell_formula_units_Z 2
_cell_length_a 8.7312(11)
_cell_length_b 12.8400(17)
_cell_length_c 13.6820(18)
_cell_measurement_reflns_used 6918
_cell_measurement_temperature 100(2)
_cell_measurement_theta_max 28.27
_cell_measurement_theta_min 2.37
_cell_volume 1427.1(3)
_computing_cell_refinement 'SAINT (Bruker, 2007)'
_computing_data_collection 'SMART (Bruker, 2007)'
_computing_data_reduction 'SAINT (Bruker, 2007)'
_computing_molecular_graphics 'SHELXTL (Sheldrick, 2008)'
_computing_publication_material 'SHELXTL (Sheldrick, 2008)'
_computing_structure_refinement 'SHELXTL (Sheldrick, 2008)'
_computing_structure_solution 'SHELXTL (Sheldrick, 2008)'
_diffrn_ambient_temperature 100(2)
_diffrn_measured_fraction_theta_full 0.998
_diffrn_measured_fraction_theta_max 0.982
_diffrn_measurement_device_type 'CCD Bruker APEX'
_diffrn_measurement_method '\f and \w scans'
_diffrn_radiation_monochromator graphite
_diffrn_radiation_source 'fine-focus sealed tube'
_diffrn_radiation_type MoK\a
_diffrn_radiation_wavelength 0.71073
_diffrn_reflns_av_R_equivalents 0.0320
_diffrn_reflns_av_sigmaI/netI 0.0486
_diffrn_reflns_limit_h_max 11
_diffrn_reflns_limit_h_min -11
_diffrn_reflns_limit_k_max 16
_diffrn_reflns_limit_k_min -16
_diffrn_reflns_limit_l_max 18
_diffrn_reflns_limit_l_min -14
_diffrn_reflns_number 16034
_diffrn_reflns_theta_full 25.00
_diffrn_reflns_theta_max 28.34
_diffrn_reflns_theta_min 1.57
_exptl_absorpt_coefficient_mu 0.092
_exptl_absorpt_correction_T_max 0.9782
_exptl_absorpt_correction_T_min 0.9519
_exptl_absorpt_correction_type multi-scan
_exptl_absorpt_process_details 'SADABS (Sheldrick, 2001)'
_exptl_crystal_colour colorless
_exptl_crystal_density_diffrn 1.347
_exptl_crystal_density_method 'not measured'
_exptl_crystal_description block
_exptl_crystal_F_000 608
_exptl_crystal_size_max 0.54
_exptl_crystal_size_mid 0.40
_exptl_crystal_size_min 0.24
_refine_diff_density_max 0.292
_refine_diff_density_min -0.278
_refine_diff_density_rms 0.050
_refine_ls_extinction_method none
_refine_ls_goodness_of_fit_ref 1.003
_refine_ls_hydrogen_treatment mixed
_refine_ls_matrix_type full
_refine_ls_number_parameters 406
_refine_ls_number_reflns 7004
_refine_ls_number_restraints 0
_refine_ls_restrained_S_all 1.003
_refine_ls_R_factor_all 0.0699
_refine_ls_R_factor_gt 0.0495
_refine_ls_shift/su_max 0.001
_refine_ls_shift/su_mean 0.000
_refine_ls_structure_factor_coef Fsqd
_refine_ls_weighting_details 'calc w=1/[\s^2^(Fo^2^)+(0.0640P)^2^+0.2800P] where P=(Fo^2^+2Fc^2^)/3'
_refine_ls_weighting_scheme calc
_refine_ls_wR_factor_gt 0.1166
_refine_ls_wR_factor_ref 0.1273
_reflns_number_gt 5280
_reflns_number_total 7004
_reflns_threshold_expression I>2\s(I)
_cod_data_source_file c1ob05052d.txt
_cod_data_source_block 10078
_cod_database_code 7151850

loop_
_symmetry_equiv_pos_as_xyz
'x, y, z'
'-x, -y, -z'

loop_
_atom_site_label
_atom_site_type_symbol
_atom_site_fract_x
_atom_site_fract_y
_atom_site_fract_z
_atom_site_U_iso_or_equiv
_atom_site_adp_type
_atom_site_occupancy
_atom_site_symmetry_multiplicity
_atom_site_calc_flag
_atom_site_refinement_flags
_atom_site_disorder_assembly
_atom_site_disorder_group
N1 N 0.47426(14) 0.69529(10) 0.25616(10) 0.0181(3) Uani 1 1 d . . .
C2 C 0.63542(18) 0.73066(12) 0.33603(12) 0.0212(3) Uani 1 1 d . . .
H2A H 0.6514 0.8073 0.3580 0.025 Uiso 1 1 calc R . .
H2B H 0.7234 0.7217 0.3069 0.025 Uiso 1 1 calc R . .
C3 C 0.64859(19) 0.66759(12) 0.42896(12) 0.0216(3) Uani 1 1 d . . .
H3A H 0.7596 0.6901 0.4804 0.026 Uiso 1 1 calc R . .
H3B H 0.5665 0.6803 0.4618 0.026 Uiso 1 1 calc R . .
N4 N 0.61877(17) 0.55550(11) 0.39392(11) 0.0241(3) Uani 1 1 d . . .
H4 H 0.552(2) 0.5333(14) 0.3328(15) 0.029 Uiso 1 1 d . . .
C5 C 0.68150(18) 0.48313(12) 0.45324(12) 0.0207(3) Uani 1 1 d . . .
O6 O 0.77408(14) 0.50444(9) 0.54305(9) 0.0275(3) Uani 1 1 d . . .
N7 N 0.63195(16) 0.38090(10) 0.40490(11) 0.0227(3) Uani 1 1 d . . .
H7 H 0.556(2) 0.3695(14) 0.3438(15) 0.027 Uiso 1 1 d . . .
C8 C 0.68359(18) 0.28997(12) 0.44539(12) 0.0195(3) Uani 1 1 d . . .
C9 C 0.84255(18) 0.29241(13) 0.51176(12) 0.0210(3) Uani 1 1 d . . .
H9 H 0.9198 0.3581 0.5336 0.025 Uiso 1 1 calc R . .
C10 C 0.88648(18) 0.19855(13) 0.54526(12) 0.0229(3) Uani 1 1 d . . .
H10 H 0.9934 0.2004 0.5918 0.027 Uiso 1 1 calc R . .
C11 C 0.77537(18) 0.10098(13) 0.51142(12) 0.0213(3) Uani 1 1 d . . .
C12 C 0.61690(19) 0.09877(13) 0.44493(12) 0.0220(3) Uani 1 1 d . . .
H12 H 0.5406 0.0329 0.4214 0.026 Uiso 1 1 calc R . .
C13 C 0.57179(18) 0.19262(13) 0.41365(12) 0.0219(3) Uani 1 1 d . . .
H13 H 0.4631 0.1911 0.3699 0.026 Uiso 1 1 calc R . .
C14 C 0.82175(19) 0.00261(13) 0.54335(13) 0.0244(3) Uani 1 1 d . . .
N15 N 0.85542(18) -0.07739(12) 0.56706(12) 0.0317(3) Uani 1 1 d . . .
C16 C 0.48721(18) 0.70518(12) 0.15175(12) 0.0207(3) Uani 1 1 d . . .
H16A H 0.5845 0.7609 0.1555 0.025 Uiso 1 1 calc R . .
H16B H 0.3883 0.7274 0.1071 0.025 Uiso 1 1 calc R . .
C17 C 0.50285(18) 0.60053(12) 0.10478(12) 0.0224(3) Uani 1 1 d . . .
H17A H 0.5388 0.6139 0.0436 0.027 Uiso 1 1 calc R . .
H17B H 0.5892 0.5723 0.1556 0.027 Uiso 1 1 calc R . .
N18 N 0.35045(16) 0.52019(11) 0.07389(11) 0.0217(3) Uani 1 1 d . . .
H18 H 0.271(2) 0.5259(14) 0.0149(14) 0.026 Uiso 1 1 d . . .
C19 C 0.32991(18) 0.43072(12) 0.12156(12) 0.0196(3) Uani 1 1 d . . .
O20 O 0.42806(13) 0.41621(9) 0.20382(8) 0.0247(3) Uani 1 1 d . . .
N21 N 0.18988(16) 0.35612(11) 0.06846(11) 0.0229(3) Uani 1 1 d . . .
H21 H 0.127(2) 0.3737(14) 0.0157(15) 0.027 Uiso 1 1 d . . .
C22 C 0.13868(18) 0.25337(12) 0.09394(12) 0.0203(3) Uani 1 1 d . . .
C23 C 0.23967(18) 0.20274(13) 0.16873(13) 0.0243(4) Uani 1 1 d . . .
H23 H 0.3494 0.2382 0.2054 0.029 Uiso 1 1 calc R . .
C24 C 0.18028(19) 0.10116(13) 0.18949(13) 0.0248(4) Uani 1 1 d . . .
H24 H 0.2496 0.0677 0.2410 0.030 Uiso 1 1 calc R . .
C25 C 0.02084(19) 0.04733(12) 0.13623(12) 0.0216(3) Uani 1 1 d . . .
C26 C -0.07891(19) 0.09605(13) 0.05917(12) 0.0225(3) Uani 1 1 d . . .
H26 H -0.1871 0.0593 0.0207 0.027 Uiso 1 1 calc R . .
C27 C -0.02035(18) 0.19738(13) 0.03904(12) 0.0222(3) Uani 1 1 d . . .
H27 H -0.0894 0.2301 -0.0133 0.027 Uiso 1 1 calc R . .
C28 C -0.04294(19) -0.05489(14) 0.16352(13) 0.0255(4) Uani 1 1 d . . .
N29 N -0.09494(18) -0.13534(12) 0.18772(13) 0.0346(4) Uani 1 1 d . . .
C30 C 0.34893(18) 0.74775(12) 0.27448(12) 0.0204(3) Uani 1 1 d . . .
H30A H 0.3634 0.8205 0.2522 0.024 Uiso 1 1 calc R . .
H30B H 0.3642 0.7543 0.3493 0.024 Uiso 1 1 calc R . .
C31 C 0.17606(18) 0.68683(12) 0.21693(13) 0.0227(3) Uani 1 1 d . . .
H31A H 0.0962 0.7306 0.2219 0.027 Uiso 1 1 calc R . .
H31B H 0.1644 0.6733 0.1431 0.027 Uiso 1 1 calc R . .
N32 N 0.13870(16) 0.58604(10) 0.25831(11) 0.0219(3) Uani 1 1 d . . .
H32 H 0.196(2) 0.5776(14) 0.3183(15) 0.026 Uiso 1 1 d . . .
C33 C 0.01015(18) 0.50869(12) 0.20602(12) 0.0200(3) Uani 1 1 d . . .
O34 O -0.07956(13) 0.51557(9) 0.11746(8) 0.0266(3) Uani 1 1 d . . .
N35 N -0.00944(16) 0.42124(10) 0.25991(11) 0.0227(3) Uani 1 1 d . . .
H35 H 0.067(2) 0.4254(14) 0.3236(15) 0.027 Uiso 1 1 d . . .
C36 C -0.12652(18) 0.32606(12) 0.22831(12) 0.0194(3) Uani 1 1 d . . .
C37 C -0.27653(18) 0.31627(13) 0.14948(12) 0.0217(3) Uani 1 1 d . . .
H37 H -0.3032 0.3763 0.1144 0.026 Uiso 1 1 calc R . .
C38 C -0.38580(18) 0.21925(13) 0.12271(12) 0.0226(3) Uani 1 1 d . . .
H38 H -0.4865 0.2123 0.0681 0.027 Uiso 1 1 calc R . .
C39 C -0.34934(18) 0.13136(12) 0.17535(12) 0.0212(3) Uani 1 1 d . . .
C40 C -0.20084(19) 0.14143(13) 0.25583(12) 0.0215(3) Uani 1 1 d . . .
H40 H -0.1759 0.0821 0.2926 0.026 Uiso 1 1 calc R . .
C41 C -0.09091(18) 0.23809(12) 0.28139(12) 0.0199(3) Uani 1 1 d . . .
H41 H 0.0101 0.2449 0.3357 0.024 Uiso 1 1 calc R . .
C42 C -0.46353(19) 0.03045(13) 0.14634(13) 0.0257(4) Uani 1 1 d . . .
N43 N -0.55660(18) -0.04917(12) 0.12340(13) 0.0355(4) Uani 1 1 d . . .

loop_
_atom_site_aniso_label
_atom_site_aniso_U_11
_atom_site_aniso_U_22
_atom_site_aniso_U_33
_atom_site_aniso_U_23
_atom_site_aniso_U_13
_atom_site_aniso_U_12
N1 0.0187(6) 0.0180(6) 0.0151(6) 0.0035(5) 0.0015(5) 0.0041(5)
C2 0.0210(7) 0.0191(8) 0.0185(8) 0.0024(6) 0.0010(6) 0.0013(6)
C3 0.0246(7) 0.0184(8) 0.0181(8) 0.0018(6) 0.0013(6) 0.0045(6)
N4 0.0296(7) 0.0202(7) 0.0151(7) 0.0020(5) -0.0045(6) 0.0071(5)
C5 0.0214(7) 0.0217(8) 0.0169(8) 0.0033(6) 0.0028(6) 0.0052(6)
O6 0.0346(6) 0.0226(6) 0.0167(6) 0.0028(5) -0.0047(5) 0.0065(5)
N7 0.0270(7) 0.0198(7) 0.0154(7) 0.0030(5) -0.0031(5) 0.0075(5)
C8 0.0248(7) 0.0202(8) 0.0141(7) 0.0040(6) 0.0049(6) 0.0077(6)
C9 0.0200(7) 0.0216(8) 0.0188(8) 0.0020(6) 0.0031(6) 0.0031(6)
C10 0.0212(7) 0.0269(9) 0.0202(8) 0.0043(7) 0.0035(6) 0.0091(6)
C11 0.0243(7) 0.0227(8) 0.0189(8) 0.0061(6) 0.0069(6) 0.0090(6)
C12 0.0234(7) 0.0215(8) 0.0189(8) 0.0027(6) 0.0048(6) 0.0026(6)
C13 0.0211(7) 0.0251(8) 0.0173(8) 0.0042(6) 0.0020(6) 0.0062(6)
C14 0.0251(8) 0.0263(9) 0.0211(8) 0.0034(7) 0.0049(6) 0.0075(6)
N15 0.0363(8) 0.0275(8) 0.0296(8) 0.0061(6) 0.0044(7) 0.0120(6)
C16 0.0220(7) 0.0212(8) 0.0165(8) 0.0044(6) 0.0036(6) 0.0022(6)
C17 0.0226(7) 0.0257(9) 0.0180(8) 0.0028(6) 0.0051(6) 0.0052(6)
N18 0.0228(6) 0.0214(7) 0.0164(7) 0.0028(5) -0.0003(5) 0.0047(5)
C19 0.0221(7) 0.0206(8) 0.0159(8) 0.0008(6) 0.0038(6) 0.0078(6)
O20 0.0261(6) 0.0236(6) 0.0181(6) 0.0029(5) -0.0036(5) 0.0081(4)
N21 0.0232(6) 0.0241(7) 0.0161(7) 0.0064(6) -0.0020(5) 0.0054(5)
C22 0.0232(7) 0.0215(8) 0.0171(8) 0.0036(6) 0.0064(6) 0.0064(6)
C23 0.0198(7) 0.0268(9) 0.0233(9) 0.0050(7) 0.0018(6) 0.0056(6)
C24 0.0247(8) 0.0259(9) 0.0229(9) 0.0063(7) 0.0037(6) 0.0088(6)
C25 0.0245(7) 0.0210(8) 0.0208(8) 0.0025(6) 0.0086(6) 0.0063(6)
C26 0.0219(7) 0.0251(8) 0.0188(8) -0.0001(6) 0.0046(6) 0.0044(6)
C27 0.0237(7) 0.0268(9) 0.0149(8) 0.0046(6) 0.0021(6) 0.0084(6)
C28 0.0258(8) 0.0257(9) 0.0260(9) 0.0012(7) 0.0081(7) 0.0080(7)
N29 0.0302(8) 0.0300(9) 0.0443(10) 0.0096(7) 0.0120(7) 0.0070(6)
C30 0.0244(7) 0.0159(7) 0.0204(8) 0.0047(6) 0.0058(6) 0.0050(6)
C31 0.0221(7) 0.0211(8) 0.0239(9) 0.0094(6) 0.0041(6) 0.0066(6)
N32 0.0227(6) 0.0212(7) 0.0164(7) 0.0084(6) -0.0010(5) 0.0025(5)
C33 0.0205(7) 0.0232(8) 0.0164(8) 0.0041(6) 0.0046(6) 0.0070(6)
O34 0.0265(6) 0.0284(6) 0.0169(6) 0.0075(5) -0.0030(5) 0.0020(5)
N35 0.0250(7) 0.0199(7) 0.0163(7) 0.0053(5) -0.0018(5) 0.0014(5)
C36 0.0207(7) 0.0215(8) 0.0150(7) 0.0018(6) 0.0046(6) 0.0035(6)
C37 0.0224(7) 0.0225(8) 0.0197(8) 0.0072(6) 0.0044(6) 0.0066(6)
C38 0.0190(7) 0.0257(8) 0.0202(8) 0.0047(7) 0.0019(6) 0.0046(6)
C39 0.0220(7) 0.0217(8) 0.0199(8) 0.0032(6) 0.0072(6) 0.0032(6)
C40 0.0252(7) 0.0232(8) 0.0178(8) 0.0040(6) 0.0076(6) 0.0080(6)
C41 0.0206(7) 0.0252(8) 0.0134(7) 0.0027(6) 0.0035(6) 0.0065(6)
C42 0.0252(8) 0.0250(9) 0.0252(9) 0.0084(7) 0.0042(7) 0.0064(7)
N43 0.0318(8) 0.0256(8) 0.0394(9) 0.0104(7) -0.0008(7) 0.0018(6)

loop_
_atom_type_symbol
_atom_type_description
_atom_type_scat_dispersion_real
_atom_type_scat_dispersion_imag
_atom_type_scat_source
C C 0.0033 0.0016 'International Tables Vol C Tables 4.2.6.8 and 6.1.1.4'
H H 0.0000 0.0000 'International Tables Vol C Tables 4.2.6.8 and 6.1.1.4'
N N 0.0061 0.0033 'International Tables Vol C Tables 4.2.6.8 and 6.1.1.4'
O O 0.0106 0.0060 'International Tables Vol C Tables 4.2.6.8 and 6.1.1.4'

loop_
_geom_angle_atom_site_label_1
_geom_angle_atom_site_label_2
_geom_angle_atom_site_label_3
_geom_angle
_geom_angle_site_symmetry_1
_geom_angle_site_symmetry_3
_geom_angle_publ_flag
C30 N1 C2 112.22(12) . . ?
C30 N1 C16 112.90(12) . . ?
C2 N1 C16 111.36(12) . . ?
N1 C2 C3 111.25(12) . . ?
N1 C2 H2A 109.4 . . ?
C3 C2 H2A 109.4 . . ?
N1 C2 H2B 109.4 . . ?
C3 C2 H2B 109.4 . . ?
H2A C2 H2B 108.0 . . ?
N4 C3 C2 108.16(13) . . ?
N4 C3 H3A 110.1 . . ?
C2 C3 H3A 110.1 . . ?
N4 C3 H3B 110.1 . . ?
C2 C3 H3B 110.1 . . ?
H3A C3 H3B 108.4 . . ?
C5 N4 C3 123.74(13) . . ?
C5 N4 H4 117.9(12) . . ?
C3 N4 H4 118.3(12) . . ?
O6 C5 N4 123.92(15) . . ?
O6 C5 N7 122.42(14) . . ?
N4 C5 N7 113.65(13) . . ?
C5 N7 C8 126.61(13) . . ?
C5 N7 H7 118.0(12) . . ?
C8 N7 H7 115.3(12) . . ?
C13 C8 C9 119.46(14) . . ?
C13 C8 N7 117.53(13) . . ?
C9 C8 N7 122.95(14) . . ?
C10 C9 C8 119.59(14) . . ?
C10 C9 H9 120.2 . . ?
C8 C9 H9 120.2 . . ?
C9 C10 C11 120.75(14) . . ?
C9 C10 H10 119.6 . . ?
C11 C10 H10 119.6 . . ?
C12 C11 C10 119.51(14) . . ?
C12 C11 C14 119.38(14) . . ?
C10 C11 C14 121.11(14) . . ?
C13 C12 C11 119.72(14) . . ?
C13 C12 H12 120.1 . . ?
C11 C12 H12 120.1 . . ?
C12 C13 C8 120.94(14) . . ?
C12 C13 H13 119.5 . . ?
C8 C13 H13 119.5 . . ?
N15 C14 C11 178.32(18) . . ?
N1 C16 C17 111.13(13) . . ?
N1 C16 H16A 109.4 . . ?
C17 C16 H16A 109.4 . . ?
N1 C16 H16B 109.4 . . ?
C17 C16 H16B 109.4 . . ?
H16A C16 H16B 108.0 . . ?
N18 C17 C16 113.49(13) . . ?
N18 C17 H17A 108.9 . . ?
C16 C17 H17A 108.9 . . ?
N18 C17 H17B 108.9 . . ?
C16 C17 H17B 108.9 . . ?
H17A C17 H17B 107.7 . . ?
C19 N18 C17 123.19(13) . . ?
C19 N18 H18 117.8(11) . . ?
C17 N18 H18 118.4(11) . . ?
O20 C19 N18 123.21(14) . . ?
O20 C19 N21 123.11(14) . . ?
N18 C19 N21 113.67(13) . . ?
C19 N21 C22 127.70(13) . . ?
C19 N21 H21 117.2(12) . . ?
C22 N21 H21 115.1(12) . . ?
C23 C22 C27 118.30(14) . . ?
C23 C22 N21 123.55(14) . . ?
C27 C22 N21 118.12(14) . . ?
C24 C23 C22 120.17(14) . . ?
C24 C23 H23 119.9 . . ?
C22 C23 H23 119.9 . . ?
C23 C24 C25 121.00(15) . . ?
C23 C24 H24 119.5 . . ?
C25 C24 H24 119.5 . . ?
C24 C25 C26 119.13(15) . . ?
C24 C25 C28 120.37(15) . . ?
C26 C25 C28 120.43(14) . . ?
C27 C26 C25 119.88(14) . . ?
C27 C26 H26 120.1 . . ?
C25 C26 H26 120.1 . . ?
C26 C27 C22 121.47(14) . . ?
C26 C27 H27 119.3 . . ?
C22 C27 H27 119.3 . . ?
N29 C28 C25 178.01(18) . . ?
N1 C30 C31 112.07(13) . . ?
N1 C30 H30A 109.2 . . ?
C31 C30 H30A 109.2 . . ?
N1 C30 H30B 109.2 . . ?
C31 C30 H30B 109.2 . . ?
H30A C30 H30B 107.9 . . ?
N32 C31 C30 111.61(13) . . ?
N32 C31 H31A 109.3 . . ?
C30 C31 H31A 109.3 . . ?
N32 C31 H31B 109.3 . . ?
C30 C31 H31B 109.3 . . ?
H31A C31 H31B 108.0 . . ?
C33 N32 C31 121.78(13) . . ?
C33 N32 H32 119.2(12) . . ?
C31 N32 H32 118.9(12) . . ?
O34 C33 N32 122.82(15) . . ?
O34 C33 N35 124.00(14) . . ?
N32 C33 N35 113.17(13) . . ?
C33 N35 C36 128.53(13) . . ?
C33 N35 H35 115.2(11) . . ?
C36 N35 H35 116.2(11) . . ?
C41 C36 N35 117.07(13) . . ?
C41 C36 C37 119.49(14) . . ?
N35 C36 C37 123.42(14) . . ?
C38 C37 C36 119.91(14) . . ?
C38 C37 H37 120.0 . . ?
C36 C37 H37 120.0 . . ?
C37 C38 C39 120.44(14) . . ?
C37 C38 H38 119.8 . . ?
C39 C38 H38 119.8 . . ?
C38 C39 C40 119.82(14) . . ?
C38 C39 C42 119.98(14) . . ?
C40 C39 C42 120.20(14) . . ?
C41 C40 C39 119.58(15) . . ?
C41 C40 H40 120.2 . . ?
C39 C40 H40 120.2 . . ?
C40 C41 C36 120.74(14) . . ?
C40 C41 H41 119.6 . . ?
C36 C41 H41 119.6 . . ?
N43 C42 C39 178.85(19) . . ?

loop_
_geom_bond_atom_site_label_1
_geom_bond_atom_site_label_2
_geom_bond_distance
_geom_bond_site_symmetry_2
_geom_bond_publ_flag
N1 C30 1.4648(19) . ?
N1 C2 1.4706(18) . ?
N1 C16 1.475(2) . ?
C2 C3 1.517(2) . ?
C2 H2A 0.9900 . ?
C2 H2B 0.9900 . ?
C3 N4 1.451(2) . ?
C3 H3A 0.9900 . ?
C3 H3B 0.9900 . ?
N4 C5 1.338(2) . ?
N4 H4 0.863(19) . ?
C5 O6 1.2338(18) . ?
C5 N7 1.378(2) . ?
N7 C8 1.4004(19) . ?
N7 H7 0.881(19) . ?
C8 C13 1.397(2) . ?
C8 C9 1.400(2) . ?
C9 C10 1.383(2) . ?
C9 H9 0.9500 . ?
C10 C11 1.398(2) . ?
C10 H10 0.9500 . ?
C11 C12 1.398(2) . ?
C11 C14 1.439(2) . ?
C12 C13 1.378(2) . ?
C12 H12 0.9500 . ?
C13 H13 0.9500 . ?
C14 N15 1.151(2) . ?
C16 C17 1.516(2) . ?
C16 H16A 0.9900 . ?
C16 H16B 0.9900 . ?
C17 N18 1.4578(19) . ?
C17 H17A 0.9900 . ?
C17 H17B 0.9900 . ?
N18 C19 1.351(2) . ?
N18 H18 0.906(18) . ?
C19 O20 1.2318(18) . ?
C19 N21 1.3818(19) . ?
N21 C22 1.403(2) . ?
N21 H21 0.831(19) . ?
C22 C23 1.398(2) . ?
C22 C27 1.399(2) . ?
C23 C24 1.384(2) . ?
C23 H23 0.9500 . ?
C24 C25 1.389(2) . ?
C24 H24 0.9500 . ?
C25 C26 1.395(2) . ?
C25 C28 1.436(2) . ?
C26 C27 1.376(2) . ?
C26 H26 0.9500 . ?
C27 H27 0.9500 . ?
C28 N29 1.151(2) . ?
C30 C31 1.516(2) . ?
C30 H30A 0.9900 . ?
C30 H30B 0.9900 . ?
C31 N32 1.452(2) . ?
C31 H31A 0.9900 . ?
C31 H31B 0.9900 . ?
N32 C33 1.3415(19) . ?
N32 H32 0.842(19) . ?
C33 O34 1.2408(18) . ?
C33 N35 1.377(2) . ?
N35 C36 1.3969(19) . ?
N35 H35 0.914(19) . ?
C36 C41 1.396(2) . ?
C36 C37 1.399(2) . ?
C37 C38 1.381(2) . ?
C37 H37 0.9500 . ?
C38 C39 1.394(2) . ?
C38 H38 0.9500 . ?
C39 C40 1.400(2) . ?
C39 C42 1.439(2) . ?
C40 C41 1.380(2) . ?
C40 H40 0.9500 . ?
C41 H41 0.9500 . ?
C42 N43 1.147(2) . ?

loop_
_geom_hbond_atom_site_label_D
_geom_hbond_atom_site_label_H
_geom_hbond_atom_site_label_A
_geom_hbond_distance_DH
_geom_hbond_distance_HA
_geom_hbond_distance_DA
_geom_hbond_angle_DHA
_geom_hbond_site_symmetry_A
N4 H4 O20 0.863(19) 2.140(19) 2.9397(18) 154.0(17) .
N7 H7 O20 0.881(19) 2.071(19) 2.8849(17) 153.2(16) .
N18 H18 O34 0.906(18) 2.023(19) 2.8925(17) 160.6(16) 2_565
N21 H21 O34 0.831(19) 2.335(19) 3.0807(18) 149.8(16) 2_565
N32 H32 O6 0.842(19) 2.171(19) 2.9315(18) 150.2(16) 2_666
N32 H32 O6 0.842(19) 2.171(19) 2.9315(18) 150.2(16) 2_666

loop_
_geom_torsion_atom_site_label_1
_geom_torsion_atom_site_label_2
_geom_torsion_atom_site_label_3
_geom_torsion_atom_site_label_4
_geom_torsion
_geom_torsion_site_symmetry_1
_geom_torsion_site_symmetry_2
_geom_torsion_site_symmetry_3
_geom_torsion_site_symmetry_4
_geom_torsion_publ_flag
C30 N1 C2 C3 84.97(15) . . . . ?
C16 N1 C2 C3 -147.35(13) . . . . ?
N1 C2 C3 N4 57.03(17) . . . . ?
C2 C3 N4 C5 152.22(15) . . . . ?
C3 N4 C5 O6 -1.7(3) . . . . ?
C3 N4 C5 N7 177.80(14) . . . . ?
O6 C5 N7 C8 -4.0(3) . . . . ?
N4 C5 N7 C8 176.54(15) . . . . ?
C5 N7 C8 C13 149.07(16) . . . . ?
C5 N7 C8 C9 -33.7(2) . . . . ?
C13 C8 C9 C10 -0.2(2) . . . . ?
N7 C8 C9 C10 -177.38(15) . . . . ?
C8 C9 C10 C11 1.7(2) . . . . ?
C9 C10 C11 C12 -1.5(2) . . . . ?
C9 C10 C11 C14 178.04(15) . . . . ?
C10 C11 C12 C13 -0.1(2) . . . . ?
C14 C11 C12 C13 -179.72(15) . . . . ?
C11 C12 C13 C8 1.6(2) . . . . ?
C9 C8 C13 C12 -1.4(2) . . . . ?
N7 C8 C13 C12 175.86(15) . . . . ?
C30 N1 C16 C17 -136.97(13) . . . . ?
C2 N1 C16 C17 95.73(14) . . . . ?
N1 C16 C17 N18 72.55(16) . . . . ?
C16 C17 N18 C19 -111.63(17) . . . . ?
C17 N18 C19 O20 10.9(2) . . . . ?
C17 N18 C19 N21 -168.06(14) . . . . ?
O20 C19 N21 C22 -2.9(3) . . . . ?
N18 C19 N21 C22 176.01(14) . . . . ?
C19 N21 C22 C23 -12.5(3) . . . . ?
C19 N21 C22 C27 169.68(15) . . . . ?
C27 C22 C23 C24 -2.1(2) . . . . ?
N21 C22 C23 C24 -179.94(15) . . . . ?
C22 C23 C24 C25 0.6(3) . . . . ?
C23 C24 C25 C26 1.4(2) . . . . ?
C23 C24 C25 C28 -175.61(15) . . . . ?
C24 C25 C26 C27 -1.9(2) . . . . ?
C28 C25 C26 C27 175.13(15) . . . . ?
C25 C26 C27 C22 0.4(2) . . . . ?
C23 C22 C27 C26 1.6(2) . . . . ?
N21 C22 C27 C26 179.59(15) . . . . ?
C2 N1 C30 C31 -160.34(13) . . . . ?
C16 N1 C30 C31 72.82(16) . . . . ?
N1 C30 C31 N32 68.32(17) . . . . ?
C30 C31 N32 C33 -164.31(14) . . . . ?
C31 N32 C33 O34 3.8(2) . . . . ?
C31 N32 C33 N35 -177.18(14) . . . . ?
O34 C33 N35 C36 0.8(3) . . . . ?
N32 C33 N35 C36 -178.21(15) . . . . ?
C33 N35 C36 C41 160.11(15) . . . . ?
C33 N35 C36 C37 -21.8(3) . . . . ?
C41 C36 C37 C38 -1.9(2) . . . . ?
N35 C36 C37 C38 179.96(15) . . . . ?
C36 C37 C38 C39 1.5(2) . . . . ?
C37 C38 C39 C40 -0.1(2) . . . . ?
C37 C38 C39 C42 -179.56(15) . . . . ?
C38 C39 C40 C41 -0.8(2) . . . . ?
C42 C39 C40 C41 178.63(15) . . . . ?
C39 C40 C41 C36 0.4(2) . . . . ?
N35 C36 C41 C40 179.24(14) . . . . ?
C37 C36 C41 C40 1.0(2) . . . . ?

loop_
_cod_related_entry_id
_cod_related_entry_database
_cod_related_entry_code
1 ChemSpider 30653496
